data_7059945
loop_
_publ_author_name
'Peerzada, Mudasir Nabi'
'Khan, Parvez'
'Khan, Nashrah Sharif'
'Gaur, Aysha'
'Avecilla, Fernando'
'Hassan, Md. Imtaiyaz'
'Azam, Amir'

_publ_section_title
;
 Identification of morpholine based hydroxylamine analogues: selective
 inhibitors of MARK4/Par-1d causing cancer cell death through apoptosis
;
_journal_issue 38
_journal_name_full 'New Journal of Chemistry'
_journal_page_first 16626
_journal_page_last 16637
_journal_paper_doi 10.1039/D0NJ03474F
_journal_volume 44
_journal_year 2020
_chemical_formula_moiety 'C11 H14 N2 O2'
_chemical_formula_sum 'C11 H14 N2 O2'
_chemical_formula_weight 206.24
_space_group_IT_number 33
_space_group_name_Hall 'P 2c -2n'
_space_group_name_H-M_alt 'P n a 21'
_symmetry_cell_setting orthorhombic
_symmetry_space_group_name_Hall 'P 2c -2n'
_symmetry_space_group_name_H-M 'P n a 21'
_atom_sites_solution_hydrogens geom
_atom_sites_solution_primary direct
_atom_sites_solution_secondary difmap
_audit_creation_method SHELXL-97
_audit_update_record
;
2020-08-06 deposited with the CCDC.	2020-08-27 downloaded from the CCDC.
;
_cell_angle_alpha 90.00
_cell_angle_beta 90.00
_cell_angle_gamma 90.00
_cell_formula_units_Z 8
_cell_length_a 19.6320(10)
_cell_length_b 5.7579(3)
_cell_length_c 18.7135(11)
_cell_measurement_reflns_used 33309
_cell_measurement_temperature 100(2)
_cell_measurement_theta_max 53.641
_cell_measurement_theta_min 8.580
_cell_volume 2115.4(2)
_computing_cell_refinement 'Bruker SAINT'
_computing_data_collection 'Bruker APEX2'
_computing_data_reduction 'Bruker SAINT'
_computing_molecular_graphics 'Bruker SHELXTL'
_computing_publication_material 'Bruker SHELXTL'
_computing_structure_refinement 'SHELXL-2014 (Sheldrick 2014)'
_computing_structure_solution 'SHELXS-97 (Sheldrick 2008)'
_diffrn_ambient_temperature 100(2)
_diffrn_measured_fraction_theta_full 0.997
_diffrn_measured_fraction_theta_max 0.997
_diffrn_measurement_device_type 'CCD area detector'
_diffrn_measurement_method 'phi and omega scans'
_diffrn_radiation_monochromator graphite
_diffrn_radiation_source 'fine-focus sealed tube'
_diffrn_radiation_type MoK\a
_diffrn_radiation_wavelength 0.71073
_diffrn_reflns_av_R_equivalents 0.1073
_diffrn_reflns_av_unetI/netI 0.0609
_diffrn_reflns_limit_h_max 25
_diffrn_reflns_limit_h_min -25
_diffrn_reflns_limit_k_max 7
_diffrn_reflns_limit_k_min -7
_diffrn_reflns_limit_l_max 24
_diffrn_reflns_limit_l_min -24
_diffrn_reflns_number 33309
_diffrn_reflns_theta_full 28.31
_diffrn_reflns_theta_max 28.31
_diffrn_reflns_theta_min 3.01
_exptl_absorpt_coefficient_mu 0.091
_exptl_absorpt_correction_T_max 0.994
_exptl_absorpt_correction_T_min 0.976
_exptl_absorpt_correction_type multi-scan
_exptl_absorpt_process_details SADABS
_exptl_crystal_colour colourless
_exptl_crystal_density_diffrn 1.295
_exptl_crystal_density_method 'not measured'
_exptl_crystal_description prism
_exptl_crystal_F_000 880
_exptl_crystal_size_max 0.220
_exptl_crystal_size_mid 0.200
_exptl_crystal_size_min 0.080
_refine_diff_density_max 0.168
_refine_diff_density_min -0.224
_refine_diff_density_rms 0.049
_refine_ls_abs_structure_details 'Flack H D (1983), Acta Cryst. A39, 876-881'
_refine_ls_abs_structure_Flack 0.6(14)
_refine_ls_extinction_method none
_refine_ls_goodness_of_fit_ref 1.041
_refine_ls_hydrogen_treatment refall
_refine_ls_matrix_type full
_refine_ls_number_parameters 383
_refine_ls_number_reflns 5236
_refine_ls_number_restraints 1
_refine_ls_restrained_S_all 1.040
_refine_ls_R_factor_all 0.0777
_refine_ls_R_factor_gt 0.0472
_refine_ls_shift/su_max 0.000
_refine_ls_shift/su_mean 0.000
_refine_ls_structure_factor_coef Fsqd
_refine_ls_weighting_details 'calc w=1/[\s^2^(Fo^2^)+(0.0459P)^2^+0.0639P] where P=(Fo^2^+2Fc^2^)/3'
_refine_ls_weighting_scheme calc
_refine_ls_wR_factor_gt 0.0944
_refine_ls_wR_factor_ref 0.1079
_reflns_number_gt 3860
_reflns_number_total 5236
_reflns_threshold_expression >2sigma(I)
_cod_data_source_file d0nj03474f2.cif
_cod_data_source_block compoundC25
_cod_depositor_comments
;
The following automatic conversions were performed:

data item '_symmetry_cell_setting' value 'Orthorhombic' was changed
to 'orthorhombic' in accordance with the
/home/data/users/saulius/crontab/automatic-downloads/rss-feeds/RSC/lib/dictionaries/cif_core.dic
dictionary named 'cif_core.dic' version 2.4.2 last updated on
2011-04-26.

Automatic conversion script
Id: cif_fix_values 7556 2019-12-06 15:28:31Z antanas 

 Adding full bibliography for 7059945--7059947.cif.
;
_cod_original_sg_symbol_Hall P2c-2n
_cod_original_sg_symbol_H-M Pna2(1)
_cod_database_code 7059945

loop_
_symmetry_equiv_pos_as_xyz
'x, y, z'
'-x, -y, z+1/2'
'-x+1/2, y+1/2, z+1/2'
'x+1/2, -y+1/2, z'

loop_
_atom_site_label
_atom_site_type_symbol
_atom_site_fract_x
_atom_site_fract_y
_atom_site_fract_z
_atom_site_U_iso_or_equiv
_atom_site_adp_type
_atom_site_occupancy
_atom_site_symmetry_multiplicity
_atom_site_calc_flag
_atom_site_refinement_flags
_atom_site_disorder_assembly
_atom_site_disorder_group
O1 O 0.79406(9) 0.5111(3) 0.20013(10) 0.0236(4) Uani 1 1 d . . .
H1O H 0.8262(16) 0.430(5) 0.2230(19) 0.039(9) Uiso 1 1 d . . .
N1 N 0.83825(11) 0.6586(3) 0.15963(11) 0.0193(4) Uani 1 1 d . . .
C1 C 0.80450(13) 0.8080(4) 0.12250(14) 0.0163(5) Uani 1 1 d . . .
O2 O 0.92722(14) 1.2215(3) -0.01085(13) 0.0262(6) Uani 1 1 d . . .
N2 N 0.84107(10) 0.9775(3) 0.08620(11) 0.0183(4) Uani 1 1 d . . .
C2 C 0.72870(12) 0.8234(4) 0.11904(13) 0.0163(4) Uani 1 1 d . . .
O3 O 0.95641(8) 1.4719(3) 0.22187(10) 0.0234(4) Uani 1 1 d . . .
H3O H 0.924(2) 1.565(6) 0.198(2) 0.064(11) Uiso 1 1 d . . .
N3 N 0.91192(11) 1.3269(3) 0.26203(11) 0.0195(4) Uani 1 1 d . . .
C3 C 0.69765(12) 1.0254(4) 0.14467(13) 0.0182(5) Uani 1 1 d . . .
H3 H 0.7233(14) 1.159(5) 0.1633(16) 0.032(7) Uiso 1 1 d . . .
O4 O 0.82251(15) 0.7528(3) 0.43041(15) 0.0297(6) Uani 1 1 d . . .
N4 N 0.90785(10) 1.0031(3) 0.33451(11) 0.0179(4) Uani 1 1 d . . .
C4 C 0.62691(13) 1.0433(4) 0.14382(14) 0.0211(5) Uani 1 1 d . . .
H4 H 0.6033(13) 1.178(4) 0.1638(15) 0.016(6) Uiso 1 1 d . . .
C5 C 0.58801(13) 0.8653(4) 0.11561(13) 0.0206(5) Uani 1 1 d . . .
H5 H 0.5387(15) 0.879(5) 0.1121(16) 0.034(7) Uiso 1 1 d . . .
C6 C 0.61936(14) 0.6667(4) 0.08913(14) 0.0215(5) Uani 1 1 d . . .
H6 H 0.5900(14) 0.538(5) 0.0722(17) 0.031(8) Uiso 1 1 d . . .
C7 C 0.68954(13) 0.6458(4) 0.09155(13) 0.0199(5) Uani 1 1 d . . .
H7 H 0.7110(13) 0.519(4) 0.0704(15) 0.017(6) Uiso 1 1 d . . .
C8 C 0.82199(15) 1.0078(4) 0.01037(14) 0.0232(6) Uani 1 1 d . . .
H8B H 0.7716(13) 1.021(4) 0.0074(13) 0.015(6) Uiso 1 1 d . . .
H8A H 0.8378(14) 0.871(5) -0.0183(15) 0.029(7) Uiso 1 1 d . . .
C9 C 0.8546(2) 1.2244(5) -0.0187(2) 0.0274(8) Uani 1 1 d . . .
H9A H 0.8459(18) 1.238(5) -0.077(2) 0.051(11) Uiso 1 1 d . . .
H9B H 0.8348(14) 1.378(5) 0.0043(15) 0.023(7) Uiso 1 1 d . . .
C10 C 0.94297(16) 1.2015(5) 0.06339(18) 0.0239(6) Uani 1 1 d . . .
H10B H 0.9954(17) 1.209(4) 0.0668(17) 0.020(7) Uiso 1 1 d . . .
H10A H 0.9254(14) 1.339(5) 0.0885(15) 0.017(7) Uiso 1 1 d . . .
C11 C 0.91489(13) 0.9800(4) 0.09521(15) 0.0220(5) Uani 1 1 d . . .
H11B H 0.9241(14) 0.981(4) 0.1473(18) 0.023(7) Uiso 1 1 d . . .
H11A H 0.9364(13) 0.845(4) 0.0731(13) 0.015(6) Uiso 1 1 d . . .
C12 C 0.94457(13) 1.1743(4) 0.29903(13) 0.0168(5) Uani 1 1 d . . .
C13 C 1.02012(13) 1.1578(4) 0.30255(13) 0.0170(5) Uani 1 1 d . . .
C14 C 1.05327(12) 0.9622(4) 0.27559(13) 0.0181(5) Uani 1 1 d . . .
H14 H 1.0251(12) 0.844(4) 0.2572(14) 0.014(6) Uiso 1 1 d . . .
C15 C 1.12348(12) 0.9480(4) 0.27700(13) 0.0199(5) Uani 1 1 d . . .
H15 H 1.1451(15) 0.813(5) 0.2571(17) 0.027(7) Uiso 1 1 d . . .
C16 C 1.16187(13) 1.1258(4) 0.30678(14) 0.0203(5) Uani 1 1 d . . .
H16 H 1.2118(15) 1.108(4) 0.3058(15) 0.028(7) Uiso 1 1 d . . .
C17 C 1.12925(13) 1.3181(4) 0.33495(15) 0.0209(5) Uani 1 1 d . . .
H17 H 1.1552(12) 1.435(4) 0.3583(14) 0.013(6) Uiso 1 1 d . . .
C18 C 1.05852(13) 1.3378(4) 0.33243(14) 0.0202(5) Uani 1 1 d . . .
H18 H 1.0366(14) 1.479(4) 0.3513(17) 0.032(8) Uiso 1 1 d . . .
C19 C 0.92986(14) 0.9483(4) 0.40774(14) 0.0226(5) Uani 1 1 d . . .
H19B H 0.9813(14) 0.923(4) 0.4061(15) 0.031(7) Uiso 1 1 d . . .
H19A H 0.9183(15) 1.092(5) 0.4390(17) 0.039(8) Uiso 1 1 d . . .
C20 C 0.8944(2) 0.7286(5) 0.4333(2) 0.0261(8) Uani 1 1 d . . .
H20B H 0.9070(15) 0.705(4) 0.4811(17) 0.019(7) Uiso 1 1 d . . .
H20A H 0.9065(14) 0.589(5) 0.3994(15) 0.027(7) Uiso 1 1 d . . .
C21 C 0.80279(18) 0.7940(5) 0.35810(19) 0.0275(7) Uani 1 1 d . . .
H21A H 0.7531(19) 0.807(5) 0.3578(19) 0.033(8) Uiso 1 1 d . . .
H21B H 0.8191(17) 0.665(5) 0.327(2) 0.043(10) Uiso 1 1 d . . .
C22 C 0.83358(13) 1.0152(4) 0.32856(14) 0.0225(5) Uani 1 1 d . . .
H22A H 0.8201(14) 1.039(4) 0.2759(17) 0.025(7) Uiso 1 1 d . . .
H22B H 0.8163(15) 1.150(5) 0.3570(16) 0.032(7) Uiso 1 1 d . . .

loop_
_atom_site_aniso_label
_atom_site_aniso_U_11
_atom_site_aniso_U_22
_atom_site_aniso_U_33
_atom_site_aniso_U_23
_atom_site_aniso_U_13
_atom_site_aniso_U_12
O1 0.0158(9) 0.0273(9) 0.0277(10) 0.0122(8) 0.0000(7) -0.0025(7)
N1 0.0185(11) 0.0210(10) 0.0185(11) 0.0045(8) 0.0013(9) -0.0005(8)
C1 0.0150(13) 0.0173(10) 0.0168(12) -0.0025(9) -0.0001(10) -0.0015(10)
O2 0.0186(14) 0.0305(10) 0.0296(15) 0.0056(8) 0.0075(11) -0.0008(8)
N2 0.0146(10) 0.0204(9) 0.0199(11) 0.0024(8) 0.0004(8) -0.0003(8)
C2 0.0157(12) 0.0182(11) 0.0151(11) 0.0026(9) 0.0000(10) -0.0003(9)
O3 0.0180(9) 0.0253(8) 0.0270(10) 0.0101(7) 0.0010(7) -0.0026(7)
N3 0.0147(11) 0.0207(10) 0.0231(11) 0.0036(8) 0.0013(9) -0.0019(8)
C3 0.0163(12) 0.0178(10) 0.0205(12) 0.0008(9) -0.0007(10) 0.0012(9)
O4 0.0280(16) 0.0322(11) 0.0289(15) 0.0036(8) 0.0062(13) -0.0026(7)
N4 0.0127(10) 0.0211(9) 0.0198(10) 0.0022(7) -0.0026(8) -0.0009(7)
C4 0.0224(13) 0.0185(11) 0.0223(13) 0.0004(10) 0.0014(11) 0.0056(10)
C5 0.0142(13) 0.0265(12) 0.0212(13) 0.0060(10) -0.0008(10) 0.0017(10)
C6 0.0207(14) 0.0218(12) 0.0221(13) 0.0030(11) -0.0028(11) -0.0054(11)
C7 0.0211(14) 0.0171(11) 0.0214(12) 0.0005(10) 0.0007(11) 0.0009(9)
C8 0.0223(15) 0.0283(13) 0.0189(13) 0.0032(10) -0.0016(10) -0.0017(10)
C9 0.022(2) 0.0312(14) 0.0287(19) 0.0124(12) 0.0005(15) 0.0008(11)
C10 0.0127(15) 0.0284(13) 0.0308(18) 0.0024(13) 0.0015(12) -0.0015(12)
C11 0.0128(12) 0.0233(12) 0.0298(14) 0.0031(11) 0.0009(11) -0.0008(9)
C12 0.0163(13) 0.0180(11) 0.0159(12) -0.0013(10) 0.0002(10) 0.0012(10)
C13 0.0160(12) 0.0178(11) 0.0173(11) 0.0016(9) 0.0000(10) 0.0004(10)
C14 0.0209(12) 0.0155(10) 0.0179(11) -0.0019(9) -0.0012(10) -0.0025(9)
C15 0.0194(12) 0.0202(11) 0.0200(12) -0.0001(10) 0.0000(10) 0.0054(9)
C16 0.0146(13) 0.0232(11) 0.0231(13) 0.0031(10) -0.0029(11) 0.0004(10)
C17 0.0170(14) 0.0210(11) 0.0247(14) -0.0021(11) -0.0031(11) -0.0040(10)
C18 0.0198(13) 0.0192(11) 0.0216(12) -0.0041(10) 0.0005(11) 0.0003(9)
C19 0.0192(13) 0.0264(12) 0.0223(13) 0.0057(10) -0.0011(10) -0.0019(10)
C20 0.023(2) 0.0279(14) 0.0271(19) 0.0097(11) 0.0001(15) -0.0041(10)
C21 0.0206(18) 0.0274(13) 0.0347(19) 0.0035(13) 0.0010(13) -0.0035(13)
C22 0.0163(13) 0.0259(12) 0.0252(14) 0.0027(10) -0.0001(11) 0.0017(10)

loop_
_atom_type_symbol
_atom_type_description
_atom_type_scat_dispersion_real
_atom_type_scat_dispersion_imag
_atom_type_scat_source
C C 0.0033 0.0016 'International Tables Vol C Tables 4.2.6.8 and 6.1.1.4'
H H 0.0000 0.0000 'International Tables Vol C Tables 4.2.6.8 and 6.1.1.4'
N N 0.0061 0.0033 'International Tables Vol C Tables 4.2.6.8 and 6.1.1.4'
O O 0.0106 0.0060 'International Tables Vol C Tables 4.2.6.8 and 6.1.1.4'

loop_
_geom_angle_atom_site_label_1
_geom_angle_atom_site_label_2
_geom_angle_atom_site_label_3
_geom_angle
_geom_angle_site_symmetry_1
_geom_angle_site_symmetry_3
_geom_angle_publ_flag
N1 O1 H1O 98(2) . . ?
C1 N1 O1 111.7(2) . . ?
N1 C1 N2 117.8(2) . . ?
N1 C1 C2 125.1(2) . . ?
N2 C1 C2 116.9(2) . . ?
C10 O2 C9 108.4(3) . . ?
C1 N2 C11 117.63(19) . . ?
C1 N2 C8 114.9(2) . . ?
C11 N2 C8 111.2(2) . . ?
C7 C2 C3 120.1(2) . . ?
C7 C2 C1 121.9(2) . . ?
C3 C2 C1 118.0(2) . . ?
N3 O3 H3O 99(2) . . ?
C12 N3 O3 112.2(2) . . ?
C4 C3 C2 119.5(2) . . ?
C4 C3 H3 117.2(16) . . ?
C2 C3 H3 123.3(17) . . ?
C20 O4 C21 108.8(3) . . ?
C12 N4 C22 116.53(19) . . ?
C12 N4 C19 116.4(2) . . ?
C22 N4 C19 111.9(2) . . ?
C5 C4 C3 120.0(2) . . ?
C5 C4 H4 118.1(16) . . ?
C3 C4 H4 121.9(16) . . ?
C4 C5 C6 120.1(2) . . ?
C4 C5 H5 121.0(16) . . ?
C6 C5 H5 118.9(16) . . ?
C7 C6 C5 120.0(2) . . ?
C7 C6 H6 121.7(16) . . ?
C5 C6 H6 118.1(16) . . ?
C2 C7 C6 120.2(2) . . ?
C2 C7 H7 119.2(15) . . ?
C6 C7 H7 120.3(15) . . ?
N2 C8 C9 109.7(2) . . ?
N2 C8 H8B 108.4(14) . . ?
C9 C8 H8B 109.9(13) . . ?
N2 C8 H8A 110.1(16) . . ?
C9 C8 H8A 109.1(15) . . ?
H8B C8 H8A 110(2) . . ?
O2 C9 C8 112.2(3) . . ?
O2 C9 H9A 104.8(19) . . ?
C8 C9 H9A 110.3(16) . . ?
O2 C9 H9B 109.6(15) . . ?
C8 C9 H9B 112.9(15) . . ?
H9A C9 H9B 107(2) . . ?
O2 C10 C11 111.9(2) . . ?
O2 C10 H10B 105.8(18) . . ?
C11 C10 H10B 112.0(15) . . ?
O2 C10 H10A 108.9(16) . . ?
C11 C10 H10A 111.4(16) . . ?
H10B C10 H10A 107(2) . . ?
N2 C11 C10 109.0(2) . . ?
N2 C11 H11B 107.1(16) . . ?
C10 C11 H11B 108.3(14) . . ?
N2 C11 H11A 111.9(15) . . ?
C10 C11 H11A 110.3(15) . . ?
H11B C11 H11A 110(2) . . ?
N3 C12 N4 118.8(2) . . ?
N3 C12 C13 124.2(2) . . ?
N4 C12 C13 116.8(2) . . ?
C14 C13 C18 119.4(2) . . ?
C14 C13 C12 120.0(2) . . ?
C18 C13 C12 120.5(2) . . ?
C15 C14 C13 120.4(2) . . ?
C15 C14 H14 123.4(14) . . ?
C13 C14 H14 116.2(15) . . ?
C14 C15 C16 120.4(2) . . ?
C14 C15 H15 118.8(18) . . ?
C16 C15 H15 120.8(18) . . ?
C17 C16 C15 119.5(2) . . ?
C17 C16 H16 123.3(15) . . ?
C15 C16 H16 117.3(15) . . ?
C16 C17 C18 120.9(2) . . ?
C16 C17 H17 119.6(14) . . ?
C18 C17 H17 119.4(14) . . ?
C17 C18 C13 119.4(2) . . ?
C17 C18 H18 119.3(16) . . ?
C13 C18 H18 121.4(16) . . ?
N4 C19 C20 109.7(2) . . ?
N4 C19 H19B 107.0(16) . . ?
C20 C19 H19B 110.0(14) . . ?
N4 C19 H19A 106.9(18) . . ?
C20 C19 H19A 112.6(17) . . ?
H19B C19 H19A 110(2) . . ?
O4 C20 C19 111.2(2) . . ?
O4 C20 H20B 108.3(18) . . ?
C19 C20 H20B 107.5(17) . . ?
O4 C20 H20A 106.0(15) . . ?
C19 C20 H20A 109.9(15) . . ?
H20B C20 H20A 114(2) . . ?
O4 C21 C22 112.2(3) . . ?
O4 C21 H21A 107(2) . . ?
C22 C21 H21A 109.5(17) . . ?
O4 C21 H21B 110(2) . . ?
C22 C21 H21B 106.9(19) . . ?
H21A C21 H21B 112(3) . . ?
N4 C22 C21 109.3(2) . . ?
N4 C22 H22A 109.5(16) . . ?
C21 C22 H22A 111.1(15) . . ?
N4 C22 H22B 109.5(17) . . ?
C21 C22 H22B 108.8(17) . . ?
H22A C22 H22B 109(2) . . ?

loop_
_geom_bond_atom_site_label_1
_geom_bond_atom_site_label_2
_geom_bond_distance
_geom_bond_site_symmetry_2
_geom_bond_publ_flag
O1 N1 1.431(2) . ?
O1 H1O 0.90(3) . ?
N1 C1 1.289(3) . ?
C1 N2 1.389(3) . ?
C1 C2 1.492(3) . ?
O2 C10 1.428(4) . ?
O2 C9 1.433(5) . ?
N2 C11 1.459(3) . ?
N2 C8 1.478(3) . ?
C2 C7 1.379(4) . ?
C2 C3 1.398(3) . ?
O3 N3 1.423(2) . ?
O3 H3O 0.94(4) . ?
N3 C12 1.290(3) . ?
C3 C4 1.392(3) . ?
C3 H3 0.98(3) . ?
O4 C20 1.419(5) . ?
O4 C21 1.427(5) . ?
N4 C12 1.390(3) . ?
N4 C22 1.464(3) . ?
N4 C19 1.471(3) . ?
C4 C5 1.383(3) . ?
C4 H4 0.98(3) . ?
C5 C6 1.390(4) . ?
C5 H5 0.97(3) . ?
C6 C7 1.384(4) . ?
C6 H6 0.99(3) . ?
C7 H7 0.93(3) . ?
C8 C9 1.504(4) . ?
C8 H8B 0.99(3) . ?
C8 H8A 1.00(3) . ?
C9 H9A 1.11(4) . ?
C9 H9B 1.06(3) . ?
C10 C11 1.511(4) . ?
C10 H10B 1.03(3) . ?
C10 H10A 0.98(3) . ?
C11 H11B 0.99(3) . ?
C11 H11A 0.98(3) . ?
C12 C13 1.488(3) . ?
C13 C14 1.395(3) . ?
C13 C18 1.398(4) . ?
C14 C15 1.381(3) . ?
C14 H14 0.94(3) . ?
C15 C16 1.388(3) . ?
C15 H15 0.96(3) . ?
C16 C17 1.384(4) . ?
C16 H16 0.99(3) . ?
C17 C18 1.394(4) . ?
C17 H17 0.95(2) . ?
C18 H18 0.99(3) . ?
C19 C20 1.521(4) . ?
C19 H19B 1.02(3) . ?
C19 H19A 1.04(3) . ?
C20 H20B 0.94(3) . ?
C20 H20A 1.05(3) . ?
C21 C22 1.514(4) . ?
C21 H21A 0.98(4) . ?
C21 H21B 0.99(3) . ?
C22 H22A 1.03(3) . ?
C22 H22B 1.00(3) . ?

loop_
_geom_hbond_atom_site_label_D
_geom_hbond_atom_site_label_H
_geom_hbond_atom_site_label_A
_geom_hbond_distance_DH
_geom_hbond_distance_HA
_geom_hbond_distance_DA
_geom_hbond_angle_DHA
_geom_hbond_site_symmetry_A
O1 H1O N3 0.90(3) 1.93(3) 2.796(3) 163(3) 1_545
O1 H1O O3 0.90(3) 2.57(3) 3.2211(19) 130(3) 1_545
O3 H3O N1 0.94(4) 1.91(4) 2.810(3) 159(3) 1_565
O3 H3O O1 0.94(4) 2.57(4) 3.2211(19) 127(3) 1_565

loop_
_geom_torsion_atom_site_label_1
_geom_torsion_atom_site_label_2
_geom_torsion_atom_site_label_3
_geom_torsion_atom_site_label_4
_geom_torsion
_geom_torsion_site_symmetry_1
_geom_torsion_site_symmetry_2
_geom_torsion_site_symmetry_3
_geom_torsion_site_symmetry_4
_geom_torsion_publ_flag
O1 N1 C1 N2 173.64(19) . . . . ?
O1 N1 C1 C2 -2.2(3) . . . . ?
N1 C1 N2 C11 -2.6(3) . . . . ?
C2 C1 N2 C11 173.6(2) . . . . ?
N1 C1 N2 C8 131.3(2) . . . . ?
C2 C1 N2 C8 -52.5(3) . . . . ?
N1 C1 C2 C7 -63.3(4) . . . . ?
N2 C1 C2 C7 120.8(3) . . . . ?
N1 C1 C2 C3 116.7(3) . . . . ?
N2 C1 C2 C3 -59.2(3) . . . . ?
C7 C2 C3 C4 1.6(4) . . . . ?
C1 C2 C3 C4 -178.5(2) . . . . ?
C2 C3 C4 C5 -2.1(4) . . . . ?
C3 C4 C5 C6 1.1(4) . . . . ?
C4 C5 C6 C7 0.6(4) . . . . ?
C3 C2 C7 C6 0.1(4) . . . . ?
C1 C2 C7 C6 -179.9(2) . . . . ?
C5 C6 C7 C2 -1.1(4) . . . . ?
C1 N2 C8 C9 168.8(2) . . . . ?
C11 N2 C8 C9 -54.4(3) . . . . ?
C10 O2 C9 C8 -59.6(3) . . . . ?
N2 C8 C9 O2 56.7(4) . . . . ?
C9 O2 C10 C11 60.8(3) . . . . ?
C1 N2 C11 C10 -169.3(2) . . . . ?
C8 N2 C11 C10 55.2(3) . . . . ?
O2 C10 C11 N2 -59.3(3) . . . . ?
O3 N3 C12 N4 -172.6(2) . . . . ?
O3 N3 C12 C13 2.9(3) . . . . ?
C22 N4 C12 N3 -1.9(3) . . . . ?
C19 N4 C12 N3 -137.4(2) . . . . ?
C22 N4 C12 C13 -177.7(2) . . . . ?
C19 N4 C12 C13 46.7(3) . . . . ?
N3 C12 C13 C14 -115.4(3) . . . . ?
N4 C12 C13 C14 60.3(3) . . . . ?
N3 C12 C13 C18 64.3(3) . . . . ?
N4 C12 C13 C18 -120.0(3) . . . . ?
C18 C13 C14 C15 -1.3(4) . . . . ?
C12 C13 C14 C15 178.4(2) . . . . ?
C13 C14 C15 C16 1.5(4) . . . . ?
C14 C15 C16 C17 -0.2(4) . . . . ?
C15 C16 C17 C18 -1.4(4) . . . . ?
C16 C17 C18 C13 1.5(4) . . . . ?
C14 C13 C18 C17 -0.2(4) . . . . ?
C12 C13 C18 C17 -179.9(2) . . . . ?
C12 N4 C19 C20 -168.9(2) . . . . ?
C22 N4 C19 C20 53.6(3) . . . . ?
C21 O4 C20 C19 60.9(3) . . . . ?
N4 C19 C20 O4 -57.6(4) . . . . ?
C20 O4 C21 C22 -61.2(3) . . . . ?
C12 N4 C22 C21 169.5(2) . . . . ?
C19 N4 C22 C21 -53.0(3) . . . . ?
O4 C21 C22 N4 57.1(3) . . . . ?
